data_7158763
loop_
_publ_author_name
'Dattatri, ?'
'Singam, Maneesh Kumar Reddy'
'Nanubolu, Jagadeesh Babu'
'Reddy, Maddi Sridhar'

_publ_section_title
;
 Cu-Catalyzed tandem cyclization and coupling of enynones with enaminones
 for multisubstituted furans &amp; furano-pyrroles.
;
_journal_name_full 'Organic &amp; biomolecular chemistry'
_journal_paper_doi 10.1039/d2ob00839d
_journal_year 2022
_chemical_formula_moiety 'C23 H19 Br O4'
_chemical_formula_sum 'C23 H19 Br O4'
_chemical_formula_weight 439.29
_space_group_crystal_system monoclinic
_space_group_IT_number 14
_space_group_name_Hall '-P 2yn'
_space_group_name_H-M_alt 'P 1 21/n 1'
_atom_sites_solution_hydrogens geom
_audit_creation_method SHELXL-2018/3
_audit_update_record
;
2022-04-02 deposited with the CCDC.	2022-07-08 downloaded from the CCDC.
;
_cell_angle_alpha 90
_cell_angle_beta 98.422(3)
_cell_angle_gamma 90
_cell_formula_units_Z 4
_cell_length_a 11.9543(16)
_cell_length_b 13.1009(16)
_cell_length_c 12.3965(14)
_cell_measurement_reflns_used 8646
_cell_measurement_temperature 293(2)
_cell_measurement_theta_max 25.963
_cell_measurement_theta_min 2.2735
_cell_volume 1920.5(4)
_computing_cell_refinement '<i>SAINT</i> (Bruker, 2016)'
_computing_data_collection '<i>APEX3</i> (Bruker, 2016)'
_computing_data_reduction 'Bruker SAINT'
_computing_structure_refinement 'SHELXL-2018/3 (Sheldrick, 2018)'
_computing_structure_solution 'SHELXT 2018/2 (Sheldrick, 2018)'
_diffrn_ambient_temperature 293(2)
_diffrn_measured_fraction_theta_full 0.978
_diffrn_measured_fraction_theta_max 0.984
_diffrn_measurement_device_type 'Bruker D8 QUEST PHOTON-100'
_diffrn_measurement_method '\w and \f'
_diffrn_radiation_type MoK\a
_diffrn_radiation_wavelength 0.71073
_diffrn_reflns_av_R_equivalents 0.0521
_diffrn_reflns_av_unetI/netI 0.0399
_diffrn_reflns_Laue_measured_fraction_full 0.978
_diffrn_reflns_Laue_measured_fraction_max 0.984
_diffrn_reflns_limit_h_max 15
_diffrn_reflns_limit_h_min -15
_diffrn_reflns_limit_k_max 17
_diffrn_reflns_limit_k_min -17
_diffrn_reflns_limit_l_max 16
_diffrn_reflns_limit_l_min -14
_diffrn_reflns_number 29016
_diffrn_reflns_point_group_measured_fraction_full 0.978
_diffrn_reflns_point_group_measured_fraction_max 0.984
_diffrn_reflns_theta_full 25.242
_diffrn_reflns_theta_max 28.317
_diffrn_reflns_theta_min 2.275
_diffrn_source microfocus
_exptl_absorpt_coefficient_mu 2.167
_exptl_absorpt_correction_T_max 0.7457
_exptl_absorpt_correction_T_min 0.6119
_exptl_absorpt_correction_type multi-scan
_exptl_absorpt_process_details
;
 SADABS 2016/2: Krause, L., Herbst-Irmer, R., Sheldrick G.M. & Stalke D.,
 J. Appl. Cryst. 48 (2015) 3-10
;
_exptl_crystal_density_diffrn 1.519
_exptl_crystal_description block
_exptl_crystal_F_000 896
_exptl_crystal_recrystallization_method 'Re-crystallisation from solvent: Methanol and Acetone'
_exptl_crystal_size_max 0.280
_exptl_crystal_size_mid 0.240
_exptl_crystal_size_min 0.210
_refine_diff_density_max 0.382
_refine_diff_density_min -0.530
_refine_diff_density_rms 0.048
_refine_ls_extinction_method none
_refine_ls_goodness_of_fit_ref 1.026
_refine_ls_hydrogen_treatment constr
_refine_ls_matrix_type full
_refine_ls_number_parameters 255
_refine_ls_number_reflns 4708
_refine_ls_number_restraints 0
_refine_ls_restrained_S_all 1.026
_refine_ls_R_factor_all 0.0677
_refine_ls_R_factor_gt 0.0389
_refine_ls_shift/su_max 0.000
_refine_ls_shift/su_mean 0.000
_refine_ls_structure_factor_coef Fsqd
_refine_ls_weighting_details 'w=1/[\s^2^(Fo^2^)+(0.0498P)^2^+0.6776P] where P=(Fo^2^+2Fc^2^)/3'
_refine_ls_weighting_scheme calc
_refine_ls_wR_factor_gt 0.0939
_refine_ls_wR_factor_ref 0.1072
_reflns_Friedel_coverage 0.000
_reflns_number_gt 3349
_reflns_number_total 4708
_reflns_threshold_expression 'I > 2\s(I)'
_cod_data_source_file d2ob00839d2.cif
_cod_data_source_block KB187_0m
_cod_original_sg_symbol_H-M 'P 21/n'
_cod_database_code 7158763
_shelx_shelxl_version_number 2018/3
_shelx_space_group_comment
;
The symmetry employed for this shelxl refinement is uniquely defined
by the following loop, which should always be used as a source of
symmetry information in preference to the above space-group names.
They are only intended as comments.
;
_shelx_estimated_absorpt_t_min 0.582
_shelx_estimated_absorpt_t_max 0.659

loop_
_space_group_symop_operation_xyz
'x, y, z'
'-x+1/2, y+1/2, -z+1/2'
'-x, -y, -z'
'x-1/2, -y-1/2, z-1/2'

loop_
_atom_site_label
_atom_site_type_symbol
_atom_site_fract_x
_atom_site_fract_y
_atom_site_fract_z
_atom_site_U_iso_or_equiv
_atom_site_adp_type
_atom_site_occupancy
_atom_site_site_symmetry_order
_atom_site_calc_flag
_atom_site_refinement_flags_posn
_atom_site_refinement_flags_adp
_atom_site_refinement_flags_occupancy
_atom_site_disorder_assembly
_atom_site_disorder_group
Br1 Br 0.18176(2) 0.04598(2) 0.44502(2) 0.06468(13) Uani 1 1 d . . . . .
O1 O 0.13324(14) 0.56088(13) 0.46077(16) 0.0589(5) Uani 1 1 d . . . . .
O2 O 0.18552(12) 0.78904(13) 0.50624(14) 0.0525(4) Uani 1 1 d . . . . .
O3 O 0.49965(11) 0.69432(10) 0.36753(11) 0.0380(3) Uani 1 1 d . . . . .
O4 O 0.46768(19) 1.03205(14) 0.2979(2) 0.0789(6) Uani 1 1 d . . . . .
C1 C 0.18982(17) 0.18930(18) 0.43095(17) 0.0433(5) Uani 1 1 d . . . . .
C2 C 0.09917(18) 0.24787(19) 0.45261(19) 0.0467(5) Uani 1 1 d . . . . .
H2 H 0.033766 0.216788 0.469008 0.056 Uiso 1 1 calc R U . . .
C3 C 0.10712(17) 0.35239(18) 0.44955(18) 0.0434(5) Uani 1 1 d . . . . .
H3 H 0.047155 0.392036 0.465594 0.052 Uiso 1 1 calc R U . . .
C4 C 0.20412(16) 0.40017(17) 0.42266(16) 0.0379(4) Uani 1 1 d . . . . .
C5 C 0.29261(17) 0.33892(17) 0.39783(18) 0.0442(5) Uani 1 1 d . . . . .
H5 H 0.356759 0.369405 0.377809 0.053 Uiso 1 1 calc R U . . .
C6 C 0.28625(19) 0.23410(18) 0.40258(19) 0.0472(5) Uani 1 1 d . . . . .
H6 H 0.345967 0.193925 0.386922 0.057 Uiso 1 1 calc R U . . .
C7 C 0.20785(16) 0.51327(18) 0.42642(17) 0.0392(4) Uani 1 1 d . . . . .
C8 C 0.30342(16) 0.57300(16) 0.38748(17) 0.0371(4) Uani 1 1 d . . . . .
H8A H 0.283480 0.588423 0.310536 0.045 Uiso 1 1 calc R U . . .
H8B H 0.371363 0.531519 0.396314 0.045 Uiso 1 1 calc R U . . .
C9 C 0.32708(14) 0.67294(15) 0.45161(15) 0.0328(4) Uani 1 1 d . . . . .
C10 C 0.21681(17) 0.73558(17) 0.43929(18) 0.0410(5) Uani 1 1 d . . . . .
H10 H 0.169989 0.731054 0.372597 0.049 Uiso 1 1 calc R U . . .
C11 C 0.37797(14) 0.65633(14) 0.57117(15) 0.0319(4) Uani 1 1 d . . . . .
C12 C 0.39799(17) 0.55959(15) 0.61655(17) 0.0379(4) Uani 1 1 d . . . . .
H12 H 0.379208 0.502018 0.573828 0.045 Uiso 1 1 calc R U . . .
C13 C 0.44548(18) 0.54831(16) 0.72443(18) 0.0437(5) Uani 1 1 d . . . . .
H13 H 0.458885 0.483257 0.753496 0.052 Uiso 1 1 calc R U . . .
C14 C 0.47310(17) 0.63252(17) 0.78917(17) 0.0436(5) Uani 1 1 d . . . . .
H14 H 0.503886 0.624557 0.862040 0.052 Uiso 1 1 calc R U . . .
C15 C 0.45479(17) 0.72883(16) 0.74523(18) 0.0417(5) Uani 1 1 d . . . . .
H15 H 0.473927 0.785979 0.788523 0.050 Uiso 1 1 calc R U . . .
C16 C 0.40830(16) 0.74085(15) 0.63751(17) 0.0367(4) Uani 1 1 d . . . . .
H16 H 0.396978 0.806196 0.608657 0.044 Uiso 1 1 calc R U . . .
C17 C 0.40422(15) 0.73986(15) 0.39664(16) 0.0345(4) Uani 1 1 d . . . . .
C18 C 0.40492(17) 0.83907(16) 0.37385(17) 0.0416(5) Uani 1 1 d . . . . .
H18 H 0.349912 0.886355 0.385494 0.050 Uiso 1 1 calc R U . . .
C19 C 0.50594(17) 0.85977(16) 0.32807(16) 0.0390(4) Uani 1 1 d . . . . .
C20 C 0.56114(16) 0.76912(16) 0.32626(16) 0.0383(4) Uani 1 1 d . . . . .
C21 C 0.6668(2) 0.7332(2) 0.2902(2) 0.0594(7) Uani 1 1 d . . . . .
H21A H 0.654471 0.723222 0.212653 0.089 Uiso 1 1 calc R U . . .
H21B H 0.689551 0.669872 0.325746 0.089 Uiso 1 1 calc R U . . .
H21C H 0.725159 0.783243 0.308787 0.089 Uiso 1 1 calc R U . . .
C22 C 0.5337(2) 0.96262(18) 0.2923(2) 0.0501(5) Uani 1 1 d . . . . .
C23 C 0.6407(2) 0.9800(2) 0.2451(3) 0.0709(8) Uani 1 1 d . . . . .
H23A H 0.640248 0.938415 0.181276 0.106 Uiso 1 1 calc R U . . .
H23B H 0.704519 0.962109 0.298087 0.106 Uiso 1 1 calc R U . . .
H23C H 0.645824 1.050615 0.225698 0.106 Uiso 1 1 calc R U . . .

loop_
_atom_site_aniso_label
_atom_site_aniso_U_11
_atom_site_aniso_U_22
_atom_site_aniso_U_33
_atom_site_aniso_U_23
_atom_site_aniso_U_13
_atom_site_aniso_U_12
Br1 0.0698(2) 0.04433(16) 0.0824(2) -0.00671(12) 0.01936(15) -0.01053(11)
O1 0.0389(8) 0.0550(10) 0.0880(13) -0.0116(9) 0.0273(8) -0.0041(7)
O2 0.0404(8) 0.0562(10) 0.0632(10) -0.0018(8) 0.0156(7) 0.0143(7)
O3 0.0322(7) 0.0363(7) 0.0482(8) 0.0023(6) 0.0155(6) 0.0033(5)
O4 0.0811(14) 0.0427(10) 0.1203(18) 0.0153(10) 0.0393(13) -0.0016(9)
C1 0.0439(11) 0.0421(12) 0.0439(12) -0.0045(9) 0.0062(9) -0.0094(9)
C2 0.0338(10) 0.0556(13) 0.0515(13) 0.0039(10) 0.0091(9) -0.0094(9)
C3 0.0305(9) 0.0509(13) 0.0498(12) 0.0019(10) 0.0099(9) -0.0028(9)
C4 0.0305(9) 0.0464(12) 0.0372(10) -0.0017(9) 0.0057(8) -0.0050(8)
C5 0.0349(10) 0.0490(12) 0.0513(13) -0.0081(10) 0.0148(9) -0.0078(9)
C6 0.0393(11) 0.0496(13) 0.0551(13) -0.0089(10) 0.0148(10) -0.0028(9)
C7 0.0288(9) 0.0480(12) 0.0414(11) -0.0066(9) 0.0075(8) -0.0029(8)
C8 0.0327(9) 0.0414(10) 0.0388(11) -0.0025(8) 0.0098(8) -0.0031(8)
C9 0.0267(8) 0.0350(10) 0.0382(10) 0.0020(8) 0.0095(7) 0.0017(7)
C10 0.0295(9) 0.0471(12) 0.0472(12) 0.0054(10) 0.0077(8) 0.0025(8)
C11 0.0238(8) 0.0348(9) 0.0385(10) 0.0016(8) 0.0090(7) 0.0005(7)
C12 0.0347(10) 0.0360(10) 0.0428(11) -0.0011(8) 0.0050(8) -0.0024(8)
C13 0.0408(11) 0.0423(11) 0.0469(12) 0.0093(9) 0.0025(9) 0.0014(9)
C14 0.0387(10) 0.0515(13) 0.0397(11) -0.0017(10) 0.0031(9) 0.0044(9)
C15 0.0364(10) 0.0419(11) 0.0463(12) -0.0094(9) 0.0043(9) 0.0019(8)
C16 0.0347(10) 0.0312(10) 0.0448(12) -0.0009(8) 0.0078(8) 0.0017(8)
C17 0.0289(9) 0.0381(10) 0.0382(11) 0.0007(8) 0.0104(8) 0.0033(7)
C18 0.0380(10) 0.0392(11) 0.0508(12) 0.0054(9) 0.0170(9) 0.0047(8)
C19 0.0394(10) 0.0407(11) 0.0386(11) 0.0039(9) 0.0111(8) -0.0028(8)
C20 0.0322(10) 0.0449(11) 0.0396(11) 0.0014(9) 0.0114(8) -0.0043(8)
C21 0.0447(13) 0.0622(16) 0.0779(18) 0.0065(13) 0.0306(12) 0.0026(11)
C22 0.0517(13) 0.0452(13) 0.0560(14) 0.0047(10) 0.0162(11) -0.0080(10)
C23 0.0642(16) 0.0664(17) 0.087(2) 0.0193(15) 0.0284(15) -0.0178(13)

loop_
_atom_type_symbol
_atom_type_description
_atom_type_scat_dispersion_real
_atom_type_scat_dispersion_imag
_atom_type_scat_source
C C 0.0033 0.0016 'International Tables Vol C Tables 4.2.6.8 and 6.1.1.4'
H H 0.0000 0.0000 'International Tables Vol C Tables 4.2.6.8 and 6.1.1.4'
O O 0.0106 0.0060 'International Tables Vol C Tables 4.2.6.8 and 6.1.1.4'
Br Br -0.2901 2.4595 'International Tables Vol C Tables 4.2.6.8 and 6.1.1.4'

loop_
_geom_angle_atom_site_label_1
_geom_angle_atom_site_label_2
_geom_angle_atom_site_label_3
_geom_angle
_geom_angle_site_symmetry_1
_geom_angle_site_symmetry_3
_geom_angle_publ_flag
C20 O3 C17 107.32(15) . . ?
C6 C1 C2 121.2(2) . . ?
C6 C1 Br1 120.03(17) . . ?
C2 C1 Br1 118.71(16) . . ?
C3 C2 C1 119.2(2) . . ?
C3 C2 H2 120.4 . . ?
C1 C2 H2 120.4 . . ?
C2 C3 C4 121.0(2) . . ?
C2 C3 H3 119.5 . . ?
C4 C3 H3 119.5 . . ?
C5 C4 C3 118.4(2) . . ?
C5 C4 C7 124.08(18) . . ?
C3 C4 C7 117.47(18) . . ?
C6 C5 C4 120.98(19) . . ?
C6 C5 H5 119.5 . . ?
C4 C5 H5 119.5 . . ?
C5 C6 C1 119.1(2) . . ?
C5 C6 H6 120.4 . . ?
C1 C6 H6 120.4 . . ?
O1 C7 C4 120.23(19) . . ?
O1 C7 C8 118.1(2) . . ?
C4 C7 C8 121.65(17) . . ?
C7 C8 C9 111.36(16) . . ?
C7 C8 H8A 109.4 . . ?
C9 C8 H8A 109.4 . . ?
C7 C8 H8B 109.4 . . ?
C9 C8 H8B 109.4 . . ?
H8A C8 H8B 108.0 . . ?
C17 C9 C11 109.72(15) . . ?
C17 C9 C8 109.91(15) . . ?
C11 C9 C8 113.34(16) . . ?
C17 C9 C10 102.51(15) . . ?
C11 C9 C10 112.58(15) . . ?
C8 C9 C10 108.22(16) . . ?
O2 C10 C9 126.7(2) . . ?
O2 C10 H10 116.7 . . ?
C9 C10 H10 116.7 . . ?
C12 C11 C16 118.01(18) . . ?
C12 C11 C9 122.68(17) . . ?
C16 C11 C9 119.30(17) . . ?
C13 C12 C11 120.66(18) . . ?
C13 C12 H12 119.7 . . ?
C11 C12 H12 119.7 . . ?
C14 C13 C12 120.54(19) . . ?
C14 C13 H13 119.7 . . ?
C12 C13 H13 119.7 . . ?
C13 C14 C15 119.52(19) . . ?
C13 C14 H14 120.2 . . ?
C15 C14 H14 120.2 . . ?
C16 C15 C14 120.4(2) . . ?
C16 C15 H15 119.8 . . ?
C14 C15 H15 119.8 . . ?
C15 C16 C11 120.90(19) . . ?
C15 C16 H16 119.6 . . ?
C11 C16 H16 119.6 . . ?
C18 C17 O3 109.60(16) . . ?
C18 C17 C9 133.49(17) . . ?
O3 C17 C9 116.78(16) . . ?
C17 C18 C19 107.50(18) . . ?
C17 C18 H18 126.2 . . ?
C19 C18 H18 126.2 . . ?
C20 C19 C18 106.27(18) . . ?
C20 C19 C22 131.54(19) . . ?
C18 C19 C22 122.18(19) . . ?
C19 C20 O3 109.30(16) . . ?
C19 C20 C21 136.16(19) . . ?
O3 C20 C21 114.53(19) . . ?
C20 C21 H21A 109.5 . . ?
C20 C21 H21B 109.5 . . ?
H21A C21 H21B 109.5 . . ?
C20 C21 H21C 109.5 . . ?
H21A C21 H21C 109.5 . . ?
H21B C21 H21C 109.5 . . ?
O4 C22 C19 119.5(2) . . ?
O4 C22 C23 120.5(2) . . ?
C19 C22 C23 120.0(2) . . ?
C22 C23 H23A 109.5 . . ?
C22 C23 H23B 109.5 . . ?
H23A C23 H23B 109.5 . . ?
C22 C23 H23C 109.5 . . ?
H23A C23 H23C 109.5 . . ?
H23B C23 H23C 109.5 . . ?

loop_
_geom_bond_atom_site_label_1
_geom_bond_atom_site_label_2
_geom_bond_distance
_geom_bond_site_symmetry_2
_geom_bond_publ_flag
Br1 C1 1.889(2) . ?
O1 C7 1.215(3) . ?
O2 C10 1.188(3) . ?
O3 C20 1.368(2) . ?
O3 C17 1.381(2) . ?
O4 C22 1.213(3) . ?
C1 C6 1.384(3) . ?
C1 C2 1.386(3) . ?
C2 C3 1.374(3) . ?
C2 H2 0.9300 . ?
C3 C4 1.400(3) . ?
C3 H3 0.9300 . ?
C4 C5 1.398(3) . ?
C4 C7 1.483(3) . ?
C5 C6 1.377(3) . ?
C5 H5 0.9300 . ?
C6 H6 0.9300 . ?
C7 C8 1.521(3) . ?
C8 C9 1.536(3) . ?
C8 H8A 0.9700 . ?
C8 H8B 0.9700 . ?
C9 C17 1.506(3) . ?
C9 C11 1.533(3) . ?
C9 C10 1.541(3) . ?
C10 H10 0.9300 . ?
C11 C12 1.393(3) . ?
C11 C16 1.395(3) . ?
C12 C13 1.382(3) . ?
C12 H12 0.9300 . ?
C13 C14 1.376(3) . ?
C13 H13 0.9300 . ?
C14 C15 1.379(3) . ?
C14 H14 0.9300 . ?
C15 C16 1.378(3) . ?
C15 H15 0.9300 . ?
C16 H16 0.9300 . ?
C17 C18 1.330(3) . ?
C18 C19 1.433(3) . ?
C18 H18 0.9300 . ?
C19 C20 1.360(3) . ?
C19 C22 1.471(3) . ?
C20 C21 1.477(3) . ?
C21 H21A 0.9600 . ?
C21 H21B 0.9600 . ?
C21 H21C 0.9600 . ?
C22 C23 1.500(3) . ?
C23 H23A 0.9600 . ?
C23 H23B 0.9600 . ?
C23 H23C 0.9600 . ?

loop_
_geom_torsion_atom_site_label_1
_geom_torsion_atom_site_label_2
_geom_torsion_atom_site_label_3
_geom_torsion_atom_site_label_4
_geom_torsion
_geom_torsion_site_symmetry_1
_geom_torsion_site_symmetry_2
_geom_torsion_site_symmetry_3
_geom_torsion_site_symmetry_4
_geom_torsion_publ_flag
C6 C1 C2 C3 -2.3(3) . . . . ?
Br1 C1 C2 C3 175.80(17) . . . . ?
C1 C2 C3 C4 1.4(3) . . . . ?
C2 C3 C4 C5 0.6(3) . . . . ?
C2 C3 C4 C7 -177.2(2) . . . . ?
C3 C4 C5 C6 -1.8(3) . . . . ?
C7 C4 C5 C6 175.8(2) . . . . ?
C4 C5 C6 C1 0.9(3) . . . . ?
C2 C1 C6 C5 1.2(3) . . . . ?
Br1 C1 C6 C5 -176.92(17) . . . . ?
C5 C4 C7 O1 -171.5(2) . . . . ?
C3 C4 C7 O1 6.2(3) . . . . ?
C5 C4 C7 C8 8.8(3) . . . . ?
C3 C4 C7 C8 -173.52(19) . . . . ?
O1 C7 C8 C9 31.4(3) . . . . ?
C4 C7 C8 C9 -148.93(18) . . . . ?
C7 C8 C9 C17 -168.36(16) . . . . ?
C7 C8 C9 C11 68.5(2) . . . . ?
C7 C8 C9 C10 -57.2(2) . . . . ?
C17 C9 C10 O2 -98.8(2) . . . . ?
C11 C9 C10 O2 19.0(3) . . . . ?
C8 C9 C10 O2 145.1(2) . . . . ?
C17 C9 C11 C12 -124.60(18) . . . . ?
C8 C9 C11 C12 -1.3(2) . . . . ?
C10 C9 C11 C12 121.93(19) . . . . ?
C17 C9 C11 C16 53.9(2) . . . . ?
C8 C9 C11 C16 177.16(16) . . . . ?
C10 C9 C11 C16 -59.6(2) . . . . ?
C16 C11 C12 C13 0.6(3) . . . . ?
C9 C11 C12 C13 179.11(18) . . . . ?
C11 C12 C13 C14 0.5(3) . . . . ?
C12 C13 C14 C15 -1.1(3) . . . . ?
C13 C14 C15 C16 0.5(3) . . . . ?
C14 C15 C16 C11 0.6(3) . . . . ?
C12 C11 C16 C15 -1.1(3) . . . . ?
C9 C11 C16 C15 -179.68(17) . . . . ?
C20 O3 C17 C18 0.5(2) . . . . ?
C20 O3 C17 C9 -175.94(16) . . . . ?
C11 C9 C17 C18 -98.2(3) . . . . ?
C8 C9 C17 C18 136.5(2) . . . . ?
C10 C9 C17 C18 21.6(3) . . . . ?
C11 C9 C17 O3 77.2(2) . . . . ?
C8 C9 C17 O3 -48.1(2) . . . . ?
C10 C9 C17 O3 -163.02(16) . . . . ?
O3 C17 C18 C19 -0.3(2) . . . . ?
C9 C17 C18 C19 175.3(2) . . . . ?
C17 C18 C19 C20 0.0(2) . . . . ?
C17 C18 C19 C22 179.5(2) . . . . ?
C18 C19 C20 O3 0.4(2) . . . . ?
C22 C19 C20 O3 -179.1(2) . . . . ?
C18 C19 C20 C21 179.3(3) . . . . ?
C22 C19 C20 C21 -0.2(4) . . . . ?
C17 O3 C20 C19 -0.5(2) . . . . ?
C17 O3 C20 C21 -179.70(19) . . . . ?
C20 C19 C22 O4 176.7(3) . . . . ?
C18 C19 C22 O4 -2.6(4) . . . . ?
C20 C19 C22 C23 -0.7(4) . . . . ?
C18 C19 C22 C23 179.9(2) . . . . ?
